data_4077481
loop_
_publ_author_name
'Schulz, S.'
'Raab, M.'
'Nieger, M.'
'Niecke, E.'

_publ_section_title
;
 Syntheses and X-ray Structures of Novel Main Group
 Bis(dialkylamino)phosphinimides&#x2020;
;
_journal_issue 13
_journal_name_full Organometallics
_journal_page_first 2616
_journal_paper_doi 10.1021/om000059e
_journal_volume 19
_journal_year 2000
_chemical_formula_moiety 'C56 H110 Al2 N6 P2 - Et2O'
_chemical_formula_sum 'C60 H120 Al2 N6 O P2'
_chemical_formula_weight 1057.52
_chemical_name_systematic
; 
 ? 
;
_space_group_IT_number 2
_symmetry_cell_setting triclinic
_symmetry_space_group_name_Hall '-P 1'
_symmetry_space_group_name_H-M 'P -1'
_atom_sites_solution_hydrogens geom
_atom_sites_solution_primary direct
_atom_sites_solution_secondary difmap
_audit_creation_method SHELXL-97
_cell_angle_alpha 98.725(4)
_cell_angle_beta 105.978(4)
_cell_angle_gamma 106.748(4)
_cell_formula_units_Z 1
_cell_length_a 9.6873(6)
_cell_length_b 12.8200(9)
_cell_length_c 14.2885(12)
_cell_measurement_reflns_used 19500
_cell_measurement_temperature 123(2)
_cell_volume 1581.3(2)
_computing_cell_refinement DENZO-SMN
_computing_data_collection Collect
_computing_data_reduction DENZO-SMN
_computing_molecular_graphics XP
_computing_publication_material 'SHELXL-97 (Sheldrick, 1997)'
_computing_structure_refinement 'SHELXL-97 (Sheldrick, 1997)'
_computing_structure_solution 'SHELXS-97 (Sheldrick, 1990)'
_diffrn_ambient_temperature 123(2)
_diffrn_measured_fraction_theta_full 0.995
_diffrn_measured_fraction_theta_max 0.995
_diffrn_measurement_device_type 'Nonius KappaCCD'
_diffrn_measurement_method 'rotation in phi and omega, 1 deg.'
_diffrn_radiation_monochromator graphite
_diffrn_radiation_source 'fine-focus sealed tube'
_diffrn_radiation_type MoK\a
_diffrn_radiation_wavelength 0.71073
_diffrn_reflns_av_R_equivalents 0.0432
_diffrn_reflns_av_sigmaI/netI 0.0450
_diffrn_reflns_limit_h_max 11
_diffrn_reflns_limit_h_min -11
_diffrn_reflns_limit_k_max 15
_diffrn_reflns_limit_k_min -15
_diffrn_reflns_limit_l_max 16
_diffrn_reflns_limit_l_min -16
_diffrn_reflns_number 22067
_diffrn_reflns_theta_full 25.00
_diffrn_reflns_theta_max 25.00
_diffrn_reflns_theta_min 3.01
_exptl_absorpt_coefficient_mu 0.139
_exptl_absorpt_correction_T_max '0.9728 (theor.)'
_exptl_absorpt_correction_T_min '0.9402 (theor.)'
_exptl_absorpt_correction_type none
_exptl_crystal_colour colorless
_exptl_crystal_density_diffrn 1.111
_exptl_crystal_density_method 'not measured'
_exptl_crystal_description blocks
_exptl_crystal_F_000 586
_exptl_crystal_size_max 0.45
_exptl_crystal_size_mid 0.20
_exptl_crystal_size_min 0.20
_refine_diff_density_max 0.489
_refine_diff_density_min -0.531
_refine_diff_density_rms 0.047
_refine_ls_extinction_method none
_refine_ls_goodness_of_fit_ref 1.071
_refine_ls_hydrogen_treatment mixed
_refine_ls_matrix_type full
_refine_ls_number_parameters 321
_refine_ls_number_reflns 5539
_refine_ls_number_restraints 22
_refine_ls_restrained_S_all 1.071
_refine_ls_R_factor_all 0.0660
_refine_ls_R_factor_gt 0.0471
_refine_ls_shift/su_max 0.000
_refine_ls_shift/su_mean 0.000
_refine_ls_structure_factor_coef Fsqd
_refine_ls_weighting_details 'calc w=1/[\s^2^(Fo^2^)+(0.0762P)^2^+0.2327P] where P=(Fo^2^+2Fc^2^)/3'
_refine_ls_weighting_scheme calc
_refine_ls_wR_factor_gt 0.1275
_refine_ls_wR_factor_ref 0.1351
_reflns_number_gt 4172
_reflns_number_total 5539
_reflns_threshold_expression >2sigma(I)
_cod_data_source_file om000059e.cif
_cod_data_source_block compound_5
_cod_original_sg_symbol_H-M 'P-1 (No.2)'
_cod_database_code 4077481

loop_
_symmetry_equiv_pos_as_xyz
'x, y, z'
'-x, -y, -z'

loop_
_atom_site_label
_atom_site_type_symbol
_atom_site_fract_x
_atom_site_fract_y
_atom_site_fract_z
_atom_site_U_iso_or_equiv
_atom_site_adp_type
_atom_site_occupancy
_atom_site_symmetry_multiplicity
_atom_site_calc_flag
_atom_site_refinement_flags
_atom_site_disorder_assembly
_atom_site_disorder_group
P1 P 0.67803(6) 0.17063(4) 0.18341(4) 0.02731(16) Uani 1 1 d D . .
H1 H 0.745(2) 0.2613(14) 0.1542(15) 0.033 Uiso 1 1 d D . .
N1 N 0.57653(18) 0.07038(14) 0.09026(12) 0.0280(4) Uani 1 1 d . . .
N2 N 0.82192(18) 0.14768(14) 0.26180(13) 0.0282(4) Uani 1 1 d . . .
N3 N 0.59790(19) 0.22798(14) 0.25563(12) 0.0284(4) Uani 1 1 d . . .
Al1 Al 0.39591(7) -0.05816(5) 0.03925(5) 0.02847(18) Uani 1 1 d . . .
C1 C 0.1993(2) -0.03625(18) 0.03199(16) 0.0329(5) Uani 1 1 d . . .
H1A H 0.2040 -0.0022 0.1003 0.040 Uiso 1 1 calc R . .
H1B H 0.1831 0.0164 -0.0104 0.040 Uiso 1 1 calc R . .
C2 C 0.0641(2) -0.14806(19) -0.01215(18) 0.0387(6) Uani 1 1 d . . .
H2A H -0.0312 -0.1344 -0.0147 0.058 Uiso 1 1 calc R . .
H2B H 0.0790 -0.1999 0.0303 0.058 Uiso 1 1 calc R . .
H2C H 0.0582 -0.1812 -0.0803 0.058 Uiso 1 1 calc R . .
C3 C 0.4099(2) -0.19201(18) 0.09094(16) 0.0341(5) Uani 1 1 d . . .
H3A H 0.3377 -0.2605 0.0384 0.041 Uiso 1 1 calc R . .
H3B H 0.5144 -0.1938 0.1015 0.041 Uiso 1 1 calc R . .
C4 C 0.3756(3) -0.1975(2) 0.18898(18) 0.0451(6) Uani 1 1 d . . .
H4A H 0.3853 -0.2662 0.2077 0.068 Uiso 1 1 calc R . .
H4B H 0.2711 -0.1983 0.1793 0.068 Uiso 1 1 calc R . .
H4C H 0.4484 -0.1316 0.2426 0.068 Uiso 1 1 calc R . .
C5 C 0.8322(2) 0.03338(17) 0.25127(16) 0.0296(5) Uani 1 1 d . . .
H5 H 0.7510 -0.0138 0.1863 0.036 Uiso 1 1 calc R . .
C6 C 0.9827(2) 0.02593(18) 0.24212(16) 0.0319(5) Uani 1 1 d . . .
H6A H 1.0034 0.0590 0.1870 0.038 Uiso 1 1 calc R . .
H6B H 1.0676 0.0699 0.3054 0.038 Uiso 1 1 calc R . .
C7 C 0.9760(3) -0.09595(19) 0.22093(18) 0.0374(5) Uani 1 1 d . . .
H7A H 0.8976 -0.1381 0.1545 0.045 Uiso 1 1 calc R . .
H7B H 1.0762 -0.0981 0.2182 0.045 Uiso 1 1 calc R . .
C8 C 0.9372(3) -0.1528(2) 0.30125(18) 0.0390(6) Uani 1 1 d . . .
H8A H 0.9282 -0.2328 0.2831 0.047 Uiso 1 1 calc R . .
H8B H 1.0209 -0.1158 0.3666 0.047 Uiso 1 1 calc R . .
C9 C 0.7879(3) -0.14575(19) 0.31127(18) 0.0368(5) Uani 1 1 d . . .
H9A H 0.7680 -0.1790 0.3665 0.044 Uiso 1 1 calc R . .
H9B H 0.7025 -0.1897 0.2482 0.044 Uiso 1 1 calc R . .
C10 C 0.7947(3) -0.02351(18) 0.33300(17) 0.0347(5) Uani 1 1 d . . .
H10A H 0.8738 0.0186 0.3991 0.042 Uiso 1 1 calc R . .
H10B H 0.6948 -0.0213 0.3364 0.042 Uiso 1 1 calc R . .
C11 C 0.9431(2) 0.25038(18) 0.33451(16) 0.0311(5) Uani 1 1 d . . .
H11 H 0.8926 0.3079 0.3393 0.037 Uiso 1 1 calc R . .
C12 C 1.0026(3) 0.23876(18) 0.44211(16) 0.0367(5) Uani 1 1 d . . .
H12A H 0.9152 0.2098 0.4656 0.044 Uiso 1 1 calc R . .
H12B H 1.0570 0.1842 0.4432 0.044 Uiso 1 1 calc R . .
C13 C 1.1110(3) 0.35231(19) 0.51234(18) 0.0457(6) Uani 1 1 d . . .
H13A H 1.0536 0.4046 0.5160 0.055 Uiso 1 1 calc R . .
H13B H 1.1518 0.3427 0.5808 0.055 Uiso 1 1 calc R . .
C14 C 1.2433(3) 0.4029(2) 0.4765(2) 0.0500(7) Uani 1 1 d . . .
H14A H 1.3059 0.3539 0.4780 0.060 Uiso 1 1 calc R . .
H14B H 1.3094 0.4776 0.5223 0.060 Uiso 1 1 calc R . .
C15 C 1.1837(3) 0.4154(2) 0.37019(19) 0.0463(6) Uani 1 1 d . . .
H15A H 1.2710 0.4461 0.3471 0.056 Uiso 1 1 calc R . .
H15B H 1.1281 0.4692 0.3699 0.056 Uiso 1 1 calc R . .
C16 C 1.0762(3) 0.30193(19) 0.29792(18) 0.0397(6) Uani 1 1 d . . .
H16A H 1.1339 0.2500 0.2936 0.048 Uiso 1 1 calc R . .
H16B H 1.0353 0.3126 0.2299 0.048 Uiso 1 1 calc R . .
C17 C 0.5278(2) 0.31225(17) 0.22639(16) 0.0317(5) Uani 1 1 d . . .
H17 H 0.4642 0.3191 0.2699 0.038 Uiso 1 1 calc R . .
C18 C 0.4198(3) 0.2780(2) 0.11868(18) 0.0443(6) Uani 1 1 d . . .
H18A H 0.3402 0.2039 0.1062 0.053 Uiso 1 1 calc R . .
H18B H 0.4775 0.2707 0.0721 0.053 Uiso 1 1 calc R . .
C19 C 0.3435(3) 0.3657(2) 0.0986(2) 0.0531(7) Uani 1 1 d . . .
H19A H 0.2784 0.3443 0.0269 0.064 Uiso 1 1 calc R . .
H19B H 0.2767 0.3666 0.1399 0.064 Uiso 1 1 calc R . .
C20 C 0.4606(3) 0.4823(2) 0.12289(19) 0.0494(7) Uani 1 1 d . . .
H20A H 0.4075 0.5373 0.1136 0.059 Uiso 1 1 calc R . .
H20B H 0.5193 0.4839 0.0760 0.059 Uiso 1 1 calc R . .
C21 C 0.5701(3) 0.5156(2) 0.23030(19) 0.0470(6) Uani 1 1 d . . .
H21A H 0.5133 0.5227 0.2775 0.056 Uiso 1 1 calc R . .
H21B H 0.6498 0.5897 0.2427 0.056 Uiso 1 1 calc R . .
C22 C 0.6464(3) 0.42814(18) 0.24961(18) 0.0392(6) Uani 1 1 d . . .
H22A H 0.7113 0.4264 0.2071 0.047 Uiso 1 1 calc R . .
H22B H 0.7131 0.4497 0.3209 0.047 Uiso 1 1 calc R . .
C23 C 0.5723(2) 0.18525(17) 0.34254(15) 0.0294(5) Uani 1 1 d . . .
H23 H 0.6336 0.1349 0.3552 0.035 Uiso 1 1 calc R . .
C24 C 0.6315(3) 0.27907(19) 0.43884(16) 0.0388(6) Uani 1 1 d . . .
H24A H 0.5733 0.3310 0.4298 0.047 Uiso 1 1 calc R . .
H24B H 0.7406 0.3225 0.4525 0.047 Uiso 1 1 calc R . .
C25 C 0.6149(3) 0.2309(2) 0.52832(18) 0.0471(6) Uani 1 1 d . . .
H25A H 0.6807 0.1846 0.5414 0.057 Uiso 1 1 calc R . .
H25B H 0.6492 0.2932 0.5890 0.057 Uiso 1 1 calc R . .
C26 C 0.4497(3) 0.1592(2) 0.50746(19) 0.0491(7) Uani 1 1 d . . .
H26A H 0.4424 0.1254 0.5645 0.059 Uiso 1 1 calc R . .
H26B H 0.3858 0.2074 0.5015 0.059 Uiso 1 1 calc R . .
C27 C 0.3894(3) 0.0666(2) 0.41145(19) 0.0434(6) Uani 1 1 d . . .
H27A H 0.2800 0.0241 0.3980 0.052 Uiso 1 1 calc R . .
H27B H 0.4461 0.0137 0.4202 0.052 Uiso 1 1 calc R . .
C28 C 0.4062(2) 0.1137(2) 0.32143(18) 0.0385(6) Uani 1 1 d . . .
H28A H 0.3719 0.0509 0.2611 0.046 Uiso 1 1 calc R . .
H28B H 0.3406 0.1601 0.3078 0.046 Uiso 1 1 calc R . .
C2E C 0.0502(13) 0.4268(9) -0.1401(7) 0.133(3) Uiso 0.50 1 d PDU A -1
H2E1 H 0.0085 0.4218 -0.2120 0.199 Uiso 0.50 1 calc PR A -1
H2E2 H 0.0336 0.3509 -0.1298 0.199 Uiso 0.50 1 calc PR A -1
H2E3 H 0.1603 0.4700 -0.1149 0.199 Uiso 0.50 1 calc PR A -1
C1E C -0.0297(14) 0.4851(11) -0.0836(7) 0.148(4) Uiso 0.50 1 d PDU A -1
H1E1 H -0.0146 0.5617 -0.0940 0.177 Uiso 0.50 1 calc PR A -1
H1E2 H -0.1410 0.4420 -0.1081 0.177 Uiso 0.50 1 calc PR A -1
O1E O 0.0348(7) 0.4910(6) 0.0193(4) 0.1090(19) Uiso 0.50 1 d PDU A -1
C3E C -0.0409(14) 0.5389(12) 0.0748(7) 0.151(4) Uiso 0.50 1 d PDU A -1
H3E1 H -0.1510 0.4925 0.0506 0.181 Uiso 0.50 1 calc PR A -1
H3E2 H -0.0317 0.6154 0.0657 0.181 Uiso 0.50 1 calc PR A -1
C4E C 0.0305(10) 0.5450(8) 0.1850(6) 0.108(3) Uiso 0.50 1 d PDU A -1
H4E1 H -0.0224 0.5778 0.2241 0.161 Uiso 0.50 1 calc PR A -1
H4E2 H 0.1390 0.5920 0.2087 0.161 Uiso 0.50 1 calc PR A -1
H4E3 H 0.0209 0.4691 0.1935 0.161 Uiso 0.50 1 calc PR A -1

loop_
_atom_site_aniso_label
_atom_site_aniso_U_11
_atom_site_aniso_U_22
_atom_site_aniso_U_33
_atom_site_aniso_U_23
_atom_site_aniso_U_13
_atom_site_aniso_U_12
P1 0.0280(3) 0.0296(3) 0.0244(3) 0.0077(2) 0.0093(2) 0.0093(2)
N1 0.0288(9) 0.0317(10) 0.0249(10) 0.0084(8) 0.0092(8) 0.0116(8)
N2 0.0269(9) 0.0280(9) 0.0253(10) 0.0043(8) 0.0052(8) 0.0077(7)
N3 0.0337(10) 0.0317(10) 0.0237(10) 0.0096(8) 0.0111(8) 0.0143(8)
Al1 0.0279(3) 0.0317(4) 0.0246(4) 0.0073(3) 0.0088(3) 0.0086(3)
C1 0.0316(12) 0.0387(13) 0.0273(12) 0.0066(10) 0.0093(10) 0.0118(10)
C2 0.0319(12) 0.0450(14) 0.0371(14) 0.0087(11) 0.0117(10) 0.0110(10)
C3 0.0340(12) 0.0352(12) 0.0299(13) 0.0089(10) 0.0086(10) 0.0091(10)
C4 0.0476(14) 0.0518(15) 0.0426(15) 0.0245(12) 0.0183(12) 0.0175(12)
C5 0.0279(11) 0.0304(12) 0.0277(12) 0.0053(9) 0.0067(9) 0.0095(9)
C6 0.0305(11) 0.0379(13) 0.0270(12) 0.0102(10) 0.0100(9) 0.0103(10)
C7 0.0389(13) 0.0402(13) 0.0408(14) 0.0129(11) 0.0182(11) 0.0187(11)
C8 0.0407(13) 0.0379(13) 0.0460(15) 0.0166(11) 0.0178(11) 0.0188(11)
C9 0.0377(12) 0.0366(13) 0.0413(14) 0.0161(11) 0.0166(11) 0.0142(10)
C10 0.0349(12) 0.0346(12) 0.0388(14) 0.0116(10) 0.0172(11) 0.0122(10)
C11 0.0312(11) 0.0298(11) 0.0277(12) 0.0047(9) 0.0068(9) 0.0085(9)
C12 0.0377(12) 0.0352(13) 0.0293(13) 0.0050(10) 0.0026(10) 0.0110(10)
C13 0.0516(15) 0.0384(14) 0.0335(14) 0.0016(11) -0.0022(12) 0.0156(12)
C14 0.0386(14) 0.0352(14) 0.0544(17) -0.0048(12) -0.0035(12) 0.0078(11)
C15 0.0397(13) 0.0371(14) 0.0539(17) 0.0023(12) 0.0166(12) 0.0053(11)
C16 0.0351(12) 0.0368(13) 0.0391(14) 0.0021(11) 0.0130(11) 0.0042(10)
C17 0.0364(12) 0.0332(12) 0.0315(13) 0.0119(10) 0.0146(10) 0.0161(10)
C18 0.0438(14) 0.0375(13) 0.0414(15) 0.0052(11) -0.0019(11) 0.0173(11)
C19 0.0555(16) 0.0471(15) 0.0473(17) 0.0104(13) -0.0031(13) 0.0245(13)
C20 0.0672(17) 0.0458(15) 0.0411(15) 0.0177(12) 0.0146(13) 0.0281(13)
C21 0.0588(16) 0.0325(13) 0.0457(16) 0.0136(12) 0.0100(13) 0.0153(12)
C22 0.0408(13) 0.0357(13) 0.0354(14) 0.0088(11) 0.0066(11) 0.0110(11)
C23 0.0323(11) 0.0333(12) 0.0254(12) 0.0108(9) 0.0102(9) 0.0134(9)
C24 0.0511(14) 0.0373(13) 0.0316(13) 0.0087(11) 0.0198(11) 0.0150(11)
C25 0.0718(18) 0.0458(15) 0.0298(14) 0.0105(11) 0.0232(13) 0.0229(13)
C26 0.0659(17) 0.0641(17) 0.0511(17) 0.0361(14) 0.0397(14) 0.0416(15)
C27 0.0323(12) 0.0569(16) 0.0496(16) 0.0316(13) 0.0163(11) 0.0163(11)
C28 0.0333(12) 0.0452(14) 0.0404(14) 0.0205(11) 0.0129(11) 0.0131(10)

loop_
_atom_type_symbol
_atom_type_description
_atom_type_scat_dispersion_real
_atom_type_scat_dispersion_imag
_atom_type_scat_source
C C 0.0033 0.0016 'International Tables Vol C Tables 4.2.6.8 and 6.1.1.4'
H H 0.0000 0.0000 'International Tables Vol C Tables 4.2.6.8 and 6.1.1.4'
N N 0.0061 0.0033 'International Tables Vol C Tables 4.2.6.8 and 6.1.1.4'
Al Al 0.0645 0.0514 'International Tables Vol C Tables 4.2.6.8 and 6.1.1.4'
P P 0.1023 0.0942 'International Tables Vol C Tables 4.2.6.8 and 6.1.1.4'
O O 0.0106 0.0060 'International Tables Vol C Tables 4.2.6.8 and 6.1.1.4'

loop_
_geom_angle_atom_site_label_1
_geom_angle_atom_site_label_2
_geom_angle_atom_site_label_3
_geom_angle
_geom_angle_site_symmetry_1
_geom_angle_site_symmetry_3
N1 P1 N3 120.00(9) . .
N1 P1 N2 114.62(9) . .
N3 P1 N2 105.57(9) . .
P1 N1 Al1 143.93(11) . .
P1 N1 Al1 123.55(10) . 2_655
Al1 N1 Al1 92.04(8) . 2_655
C5 N2 C11 123.79(16) . .
C5 N2 P1 120.93(14) . .
C11 N2 P1 115.03(13) . .
C23 N3 C17 117.18(16) . .
C23 N3 P1 121.49(13) . .
C17 N3 P1 120.69(13) . .
N1 Al1 N1 87.96(8) . 2_655
N1 Al1 C1 117.93(9) . .
N1 Al1 C1 110.74(9) 2_655 .
N1 Al1 C3 115.60(8) . .
N1 Al1 C3 110.91(9) 2_655 .
C1 Al1 C3 111.33(9) . .
N1 Al1 Al1 44.54(5) . 2_655
N1 Al1 Al1 43.42(5) 2_655 2_655
C1 Al1 Al1 124.79(7) . 2_655
C3 Al1 Al1 123.21(7) . 2_655
C2 C1 Al1 111.46(15) . .
C4 C3 Al1 115.96(16) . .
N2 C5 C6 114.94(17) . .
N2 C5 C10 113.73(17) . .
C6 C5 C10 109.81(17) . .
C7 C6 C5 110.96(17) . .
C8 C7 C6 111.75(18) . .
C9 C8 C7 110.72(18) . .
C8 C9 C10 110.82(18) . .
C9 C10 C5 111.42(18) . .
N2 C11 C12 115.01(17) . .
N2 C11 C16 113.98(17) . .
C12 C11 C16 111.00(18) . .
C13 C12 C11 110.38(18) . .
C14 C13 C12 111.6(2) . .
C13 C14 C15 110.4(2) . .
C14 C15 C16 111.0(2) . .
C15 C16 C11 110.41(19) . .
N3 C17 C22 112.32(17) . .
N3 C17 C18 114.52(18) . .
C22 C17 C18 110.94(18) . .
C17 C18 C19 110.5(2) . .
C20 C19 C18 111.7(2) . .
C19 C20 C21 111.1(2) . .
C20 C21 C22 110.9(2) . .
C17 C22 C21 111.07(19) . .
N3 C23 C28 113.05(17) . .
N3 C23 C24 112.56(17) . .
C28 C23 C24 110.85(18) . .
C23 C24 C25 110.98(18) . .
C26 C25 C24 110.6(2) . .
C27 C26 C25 111.32(19) . .
C26 C27 C28 111.7(2) . .
C23 C28 C27 110.40(18) . .
O1E C1E C2E 107.4(7) . .
C3E O1E C1E 109.8(7) . .
O1E C3E C4E 109.0(7) . .

loop_
_geom_bond_atom_site_label_1
_geom_bond_atom_site_label_2
_geom_bond_distance
_geom_bond_site_symmetry_2
P1 N1 1.5564(18) .
P1 N3 1.6576(17) .
P1 N2 1.6616(17) .
N1 Al1 1.8921(18) .
N1 Al1 1.9309(17) 2_655
N2 C5 1.485(3) .
N2 C11 1.488(3) .
N3 C23 1.484(2) .
N3 C17 1.485(3) .
Al1 N1 1.9309(17) 2_655
Al1 C1 1.981(2) .
Al1 C3 1.993(2) .
Al1 Al1 2.7510(12) 2_655
C1 C2 1.535(3) .
C3 C4 1.533(3) .
C5 C6 1.527(3) .
C5 C10 1.539(3) .
C6 C7 1.525(3) .
C7 C8 1.524(3) .
C8 C9 1.519(3) .
C9 C10 1.529(3) .
C11 C12 1.533(3) .
C11 C16 1.535(3) .
C12 C13 1.525(3) .
C13 C14 1.519(4) .
C14 C15 1.521(4) .
C15 C16 1.532(3) .
C17 C22 1.514(3) .
C17 C18 1.517(3) .
C18 C19 1.535(3) .
C19 C20 1.513(3) .
C20 C21 1.519(3) .
C21 C22 1.529(3) .
C23 C28 1.523(3) .
C23 C24 1.528(3) .
C24 C25 1.529(3) .
C25 C26 1.516(4) .
C26 C27 1.516(4) .
C27 C28 1.530(3) .
C2E C1E 1.519(9) .
C1E O1E 1.411(8) .
O1E C3E 1.406(9) .
C3E C4E 1.516(9) .

loop_
_geom_torsion_atom_site_label_1
_geom_torsion_atom_site_label_2
_geom_torsion_atom_site_label_3
_geom_torsion_atom_site_label_4
_geom_torsion
_geom_torsion_site_symmetry_1
_geom_torsion_site_symmetry_4
N3 P1 N1 Al1 -32.8(2) . .
N2 P1 N1 Al1 94.49(18) . .
N3 P1 N1 Al1 136.64(11) . 2_655
N2 P1 N1 Al1 -96.10(12) . 2_655
N1 P1 N2 C5 -10.43(18) . .
N3 P1 N2 C5 123.88(15) . .
N1 P1 N2 C11 163.99(13) . .
N3 P1 N2 C11 -61.70(15) . .
N1 P1 N3 C23 89.06(17) . .
N2 P1 N3 C23 -42.25(17) . .
N1 P1 N3 C17 -81.50(17) . .
N2 P1 N3 C17 147.18(15) . .
P1 N1 Al1 N1 171.2(2) . 2_655
Al1 N1 Al1 N1 0.0 2_655 2_655
P1 N1 Al1 C1 58.7(2) . .
Al1 N1 Al1 C1 -112.46(10) 2_655 .
P1 N1 Al1 C3 -76.6(2) . .
Al1 N1 Al1 C3 112.27(9) 2_655 .
P1 N1 Al1 Al1 171.2(2) . 2_655
N1 Al1 C1 C2 179.27(14) . .
N1 Al1 C1 C2 80.20(16) 2_655 .
C3 Al1 C1 C2 -43.68(18) . .
Al1 Al1 C1 C2 127.15(14) 2_655 .
N1 Al1 C3 C4 87.20(18) . .
N1 Al1 C3 C4 -174.71(15) 2_655 .
C1 Al1 C3 C4 -50.92(19) . .
Al1 Al1 C3 C4 138.08(15) 2_655 .
C11 N2 C5 C6 -48.8(3) . .
P1 N2 C5 C6 125.16(17) . .
C11 N2 C5 C10 79.0(2) . .
P1 N2 C5 C10 -107.05(18) . .
N2 C5 C6 C7 -174.18(17) . .
C10 C5 C6 C7 56.1(2) . .
C5 C6 C7 C8 -56.6(2) . .
C6 C7 C8 C9 56.0(3) . .
C7 C8 C9 C10 -55.7(3) . .
C8 C9 C10 C5 56.7(2) . .
N2 C5 C10 C9 173.04(17) . .
C6 C5 C10 C9 -56.6(2) . .
C5 N2 C11 C12 -48.0(3) . .
P1 N2 C11 C12 137.75(16) . .
C5 N2 C11 C16 81.8(2) . .
P1 N2 C11 C16 -92.4(2) . .
N2 C11 C12 C13 -172.99(18) . .
C16 C11 C12 C13 55.7(3) . .
C11 C12 C13 C14 -56.5(3) . .
C12 C13 C14 C15 57.3(3) . .
C13 C14 C15 C16 -57.2(3) . .
C14 C15 C16 C11 56.8(3) . .
N2 C11 C16 C15 172.15(18) . .
C12 C11 C16 C15 -56.1(3) . .
C23 N3 C17 C22 110.0(2) . .
P1 N3 C17 C22 -79.1(2) . .
C23 N3 C17 C18 -122.3(2) . .
P1 N3 C17 C18 48.7(2) . .
N3 C17 C18 C19 175.31(19) . .
C22 C17 C18 C19 -56.3(3) . .
C17 C18 C19 C20 55.6(3) . .
C18 C19 C20 C21 -55.1(3) . .
C19 C20 C21 C22 55.2(3) . .
N3 C17 C22 C21 -173.32(18) . .
C18 C17 C22 C21 57.1(3) . .
C20 C21 C22 C17 -56.3(3) . .
C17 N3 C23 C28 67.7(2) . .
P1 N3 C23 C28 -103.21(19) . .
C17 N3 C23 C24 -58.9(2) . .
P1 N3 C23 C24 130.24(17) . .
N3 C23 C24 C25 -175.38(18) . .
C28 C23 C24 C25 56.9(3) . .
C23 C24 C25 C26 -56.5(3) . .
C24 C25 C26 C27 55.8(3) . .
C25 C26 C27 C28 -55.9(3) . .
N3 C23 C28 C27 176.56(18) . .
C24 C23 C28 C27 -56.0(3) . .
C26 C27 C28 C23 55.7(3) . .
C2E C1E O1E C3E -176.8(9) . .
C1E O1E C3E C4E -179.8(7) . .
